data_7111550
loop_
_publ_author_name
'Ma, Guang-Ning'
'Jiang, Jia-Jun'
'Shi, Min'
'Wei, Yin'

_publ_section_title
;
 Recent extensions of the Morita--Baylis--Hillman reaction
;
_journal_issue 37
_journal_name_full 'Chemical Communications'
_journal_page_first 5496
_journal_page_last 5514
_journal_paper_doi 10.1039/b909405a
_journal_year 2009
_chemical_formula_sum 'C20 H18 Cl N O3 S'
_chemical_formula_weight 387.86
_chemical_name_systematic
;
?
;
_space_group_IT_number 14
_symmetry_cell_setting monoclinic
_symmetry_space_group_name_Hall '-P 2ybc'
_symmetry_space_group_name_H-M 'P 1 21/c 1'
_atom_sites_solution_hydrogens geom
_atom_sites_solution_primary direct
_atom_sites_solution_secondary difmap
_audit_creation_method SHELXL-97
_cell_angle_alpha 90.00
_cell_angle_beta 113.925(4)
_cell_angle_gamma 90.00
_cell_formula_units_Z 8
_cell_length_a 24.333(5)
_cell_length_b 8.0254(15)
_cell_length_c 21.292(4)
_cell_measurement_reflns_used 3007
_cell_measurement_temperature 293(2)
_cell_measurement_theta_max 43.085
_cell_measurement_theta_min 5.205
_cell_volume 3800.7(13)
_computing_cell_refinement 'Bruker SMART'
_computing_data_collection 'Bruker SMART'
_computing_data_reduction 'Bruker SHELXTL'
_computing_molecular_graphics 'Bruker SHELXTL'
_computing_publication_material 'Bruker SHELXTL'
_computing_structure_refinement 'SHELXL-97 (Sheldrick, 1997)'
_computing_structure_solution 'SHELXS-97 (Sheldrick, 1990)'
_diffrn_ambient_temperature 293(2)
_diffrn_measured_fraction_theta_full 0.996
_diffrn_measured_fraction_theta_max 0.996
_diffrn_measurement_device_type 'CCD area detector'
_diffrn_measurement_method 'phi and omega scans'
_diffrn_radiation_monochromator graphite
_diffrn_radiation_source 'fine-focus sealed tube'
_diffrn_radiation_type MoK\a
_diffrn_radiation_wavelength 0.71073
_diffrn_reflns_av_R_equivalents 0.1307
_diffrn_reflns_av_sigmaI/netI 0.1162
_diffrn_reflns_limit_h_max 24
_diffrn_reflns_limit_h_min -29
_diffrn_reflns_limit_k_max 9
_diffrn_reflns_limit_k_min -9
_diffrn_reflns_limit_l_max 25
_diffrn_reflns_limit_l_min -25
_diffrn_reflns_number 19188
_diffrn_reflns_theta_full 25.50
_diffrn_reflns_theta_max 25.50
_diffrn_reflns_theta_min 1.91
_exptl_absorpt_coefficient_mu 0.330
_exptl_absorpt_correction_T_max 1.0000
_exptl_absorpt_correction_T_min 0.7787
_exptl_absorpt_correction_type empirical
_exptl_absorpt_process_details sadabs
_exptl_crystal_colour colorless
_exptl_crystal_density_diffrn 1.356
_exptl_crystal_density_method 'not measured'
_exptl_crystal_description prismatic
_exptl_crystal_F_000 1616
_exptl_crystal_size_max 0.475
_exptl_crystal_size_mid 0.366
_exptl_crystal_size_min 0.157
_refine_diff_density_max 0.627
_refine_diff_density_min -0.462
_refine_diff_density_rms 0.096
_refine_ls_extinction_expression Fc^*^=kFc[1+0.001xFc^2^\l^3^/sin(2\q)]^-1/4^
_refine_ls_extinction_method SHELXL
_refine_ls_goodness_of_fit_ref 1.088
_refine_ls_hydrogen_treatment constr
_refine_ls_matrix_type full
_refine_ls_number_parameters 472
_refine_ls_number_reflns 7054
_refine_ls_number_restraints 0
_refine_ls_restrained_S_all 1.088
_refine_ls_R_factor_all 0.1412
_refine_ls_R_factor_gt 0.1032
_refine_ls_shift/su_max 0.003
_refine_ls_shift/su_mean 0.001
_refine_ls_structure_factor_coef Fsqd
_refine_ls_weighting_details 'calc w=1/[\s^2^(Fo^2^)+(0.1235P)^2^+10.3257P] where P=(Fo^2^+2Fc^2^)/3'
_refine_ls_weighting_scheme calc
_refine_ls_wR_factor_gt 0.2926
_refine_ls_wR_factor_ref 0.3099
_reflns_number_gt 4265
_reflns_number_total 7054
_reflns_threshold_expression >2sigma(I)
_cod_data_source_file b909405asup1.cif
_cod_data_source_block cd28526
_cod_depositor_comments
;
The following automatic conversions were performed:

'_symmetry_cell_setting' value 'Monoclinic' changed to 'monoclinic'
according to /home/saulius/struct/CIF-dictionaries/cif_core.dic
dictionary named 'cif_core.dic' version 2.4.2 from 2011-04-26.

Automatic conversion script
Id: cif_fix_values 1891 2012-01-12 08:04:46Z andrius 
;
_cod_original_cell_volume 3800.8(12)
_cod_original_sg_symbol_H-M P2(1)/c
_cod_database_code 7111550

loop_
_symmetry_equiv_pos_as_xyz
'x, y, z'
'-x, y+1/2, -z+1/2'
'-x, -y, -z'
'x, -y-1/2, z-1/2'

loop_
_atom_site_label
_atom_site_type_symbol
_atom_site_fract_x
_atom_site_fract_y
_atom_site_fract_z
_atom_site_U_iso_or_equiv
_atom_site_adp_type
_atom_site_occupancy
_atom_site_symmetry_multiplicity
_atom_site_calc_flag
_atom_site_refinement_flags
S1 S 0.43203(8) -0.0477(2) 0.12968(8) 0.0414(5) Uani 1 1 d .
S2 S 0.06645(8) -0.0782(2) 0.19237(9) 0.0450(5) Uani 1 1 d .
Cl1 Cl 0.57178(10) 0.3920(3) 0.01503(10) 0.0764(7) Uani 1 1 d .
Cl2 Cl -0.07872(11) 0.4071(3) -0.05622(11) 0.0761(7) Uani 1 1 d .
N1 N 0.4565(2) 0.0915(6) 0.1910(3) 0.0386(12) Uani 1 1 d .
N2 N 0.0392(2) 0.0622(7) 0.2276(3) 0.0407(13) Uani 1 1 d .
O1 O 0.4835(2) -0.1414(6) 0.1347(2) 0.0556(13) Uani 1 1 d .
O2 O 0.3841(2) -0.1321(6) 0.1383(2) 0.0550(13) Uani 1 1 d .
O3 O 0.3092(3) 0.4061(8) 0.1684(4) 0.085(2) Uani 1 1 d .
O4 O 0.0159(2) -0.1720(6) 0.1468(3) 0.0568(13) Uani 1 1 d .
O5 O 0.1128(2) -0.1629(6) 0.2473(3) 0.0632(15) Uani 1 1 d .
O6 O 0.1824(3) 0.3918(9) 0.3433(4) 0.095(2) Uani 1 1 d .
C1 C 0.5133(3) 0.1794(8) 0.2025(3) 0.0386(15) Uani 1 1 d .
H1A H 0.5387 0.1069 0.1892 0.046 Uiso 1 1 calc R
H1B H 0.5344 0.2038 0.2510 0.046 Uiso 1 1 calc R
C2 C 0.5028(3) 0.3391(8) 0.1624(3) 0.0396(15) Uani 1 1 d .
C3 C 0.4466(3) 0.4226(8) 0.1486(3) 0.0368(14) Uani 1 1 d .
H3 H 0.4391 0.5237 0.1254 0.044 Uiso 1 1 calc R
C4 C 0.4049(3) 0.3606(8) 0.1679(3) 0.0411(15) Uani 1 1 d .
C5 C 0.4124(3) 0.1955(9) 0.2031(4) 0.0479(17) Uani 1 1 d .
H5A H 0.4254 0.2129 0.2521 0.057 Uiso 1 1 calc R
H5B H 0.3740 0.1382 0.1863 0.057 Uiso 1 1 calc R
C6 C 0.3499(3) 0.4544(10) 0.1538(4) 0.061(2) Uani 1 1 d .
H6 H 0.3457 0.5575 0.1323 0.073 Uiso 1 1 calc R
C7 C 0.5420(3) 0.4021(8) 0.1388(3) 0.0412(15) Uani 1 1 d .
H7 H 0.5300 0.4980 0.1121 0.049 Uiso 1 1 calc R
C8 C 0.6014(3) 0.3360(8) 0.1505(3) 0.0423(15) Uani 1 1 d .
C9 C 0.6425(3) 0.2847(11) 0.2136(4) 0.061(2) Uani 1 1 d .
H9 H 0.6318 0.2886 0.2508 0.074 Uiso 1 1 calc R
C10 C 0.6995(4) 0.2273(14) 0.2244(5) 0.086(3) Uani 1 1 d .
H10 H 0.7262 0.1925 0.2677 0.103 Uiso 1 1 calc R
C11 C 0.7155(4) 0.2231(13) 0.1697(5) 0.083(3) Uani 1 1 d .
H11 H 0.7535 0.1848 0.1759 0.100 Uiso 1 1 calc R
C12 C 0.6765(4) 0.2743(12) 0.1063(4) 0.071(2) Uani 1 1 d .
H12 H 0.6879 0.2712 0.0695 0.086 Uiso 1 1 calc R
C13 C 0.6205(3) 0.3304(9) 0.0965(3) 0.0496(18) Uani 1 1 d .
C14 C 0.4011(3) 0.0512(8) 0.0493(3) 0.0376(14) Uani 1 1 d .
C15 C 0.4368(3) 0.0806(10) 0.0140(4) 0.0540(19) Uani 1 1 d .
H15 H 0.4776 0.0555 0.0338 0.065 Uiso 1 1 calc R
C16 C 0.4108(4) 0.1477(11) -0.0510(4) 0.064(2) Uani 1 1 d .
H16 H 0.4349 0.1653 -0.0750 0.076 Uiso 1 1 calc R
C17 C 0.3506(4) 0.1902(9) -0.0822(3) 0.0546(19) Uani 1 1 d .
C18 C 0.3178(3) 0.1646(11) -0.0437(4) 0.063(2) Uani 1 1 d .
H18 H 0.2774 0.1955 -0.0620 0.076 Uiso 1 1 calc R
C19 C 0.3419(3) 0.0953(10) 0.0209(3) 0.0533(19) Uani 1 1 d .
H19 H 0.3180 0.0787 0.0451 0.064 Uiso 1 1 calc R
C20 C 0.3234(4) 0.2521(12) -0.1545(4) 0.082(3) Uani 1 1 d .
H20A H 0.3112 0.1591 -0.1855 0.123 Uiso 1 1 calc R
H20B H 0.3525 0.3172 -0.1635 0.123 Uiso 1 1 calc R
H20C H 0.2890 0.3200 -0.1610 0.123 Uiso 1 1 calc R
C21 C -0.0177(3) 0.1470(8) 0.1846(3) 0.0410(15) Uani 1 1 d .
H21A H -0.0400 0.1707 0.2123 0.049 Uiso 1 1 calc R
H21B H -0.0419 0.0731 0.1477 0.049 Uiso 1 1 calc R
C22 C -0.0071(3) 0.3075(8) 0.1542(3) 0.0361(14) Uani 1 1 d .
C23 C 0.0482(3) 0.3919(8) 0.1933(3) 0.0410(15) Uani 1 1 d .
H23 H 0.0555 0.4933 0.1770 0.049 Uiso 1 1 calc R
C24 C 0.0896(3) 0.3329(8) 0.2517(3) 0.0417(15) Uani 1 1 d .
C25 C 0.0819(3) 0.1689(9) 0.2806(3) 0.0478(17) Uani 1 1 d .
H25A H 0.1205 0.1130 0.3009 0.057 Uiso 1 1 calc R
H25B H 0.0678 0.1877 0.3165 0.057 Uiso 1 1 calc R
C26 C 0.1439(3) 0.4309(10) 0.2888(4) 0.061(2) Uani 1 1 d .
H26 H 0.1489 0.5297 0.2689 0.074 Uiso 1 1 calc R
C27 C -0.0467(3) 0.3754(9) 0.0953(3) 0.0434(16) Uani 1 1 d .
H27 H -0.0348 0.4743 0.0817 0.052 Uiso 1 1 calc R
C28 C -0.1054(3) 0.3135(8) 0.0506(3) 0.0385(15) Uani 1 1 d .
C29 C -0.1460(3) 0.2449(11) 0.0747(4) 0.056(2) Uani 1 1 d .
H29 H -0.1343 0.2321 0.1218 0.067 Uiso 1 1 calc R
C30 C -0.2027(3) 0.1958(11) 0.0310(5) 0.065(2) Uani 1 1 d .
H30 H -0.2288 0.1507 0.0484 0.078 Uiso 1 1 calc R
C31 C -0.2206(3) 0.2138(11) -0.0385(5) 0.066(2) Uani 1 1 d .
H31 H -0.2591 0.1814 -0.0682 0.079 Uiso 1 1 calc R
C32 C -0.1825(4) 0.2786(10) -0.0643(4) 0.065(2) Uani 1 1 d .
H32 H -0.1951 0.2899 -0.1115 0.078 Uiso 1 1 calc R
C33 C -0.1254(3) 0.3277(9) -0.0210(4) 0.0486(17) Uani 1 1 d .
C34 C 0.1002(3) 0.0214(8) 0.1439(3) 0.0429(16) Uani 1 1 d .
C35 C 0.0663(3) 0.0599(10) 0.0766(4) 0.0555(19) Uani 1 1 d .
H35 H 0.0256 0.0341 0.0573 0.067 Uiso 1 1 calc R
C36 C 0.0921(4) 0.1371(10) 0.0369(4) 0.058(2) Uani 1 1 d .
H36 H 0.0684 0.1631 -0.0088 0.070 Uiso 1 1 calc R
C37 C 0.1524(4) 0.1754(9) 0.0644(4) 0.057(2) Uani 1 1 d .
C38 C 0.1849(4) 0.1408(11) 0.1314(5) 0.066(2) Uani 1 1 d .
H38 H 0.2253 0.1706 0.1507 0.079 Uiso 1 1 calc R
C39 C 0.1608(3) 0.0628(10) 0.1730(4) 0.057(2) Uani 1 1 d .
H39 H 0.1846 0.0391 0.2188 0.069 Uiso 1 1 calc R
C40 C 0.1809(5) 0.2546(12) 0.0205(5) 0.082(3) Uani 1 1 d .
H40A H 0.2141 0.3228 0.0488 0.123 Uiso 1 1 calc R
H40B H 0.1517 0.3223 -0.0143 0.123 Uiso 1 1 calc R
H40C H 0.1950 0.1691 -0.0008 0.123 Uiso 1 1 calc R

loop_
_atom_site_aniso_label
_atom_site_aniso_U_11
_atom_site_aniso_U_22
_atom_site_aniso_U_33
_atom_site_aniso_U_23
_atom_site_aniso_U_13
_atom_site_aniso_U_12
S1 0.0476(10) 0.0357(9) 0.0400(9) 0.0017(7) 0.0167(8) -0.0051(7)
S2 0.0510(10) 0.0393(9) 0.0561(11) 0.0044(8) 0.0334(9) 0.0016(8)
Cl1 0.0730(14) 0.1149(19) 0.0438(11) 0.0095(11) 0.0263(10) 0.0225(13)
Cl2 0.0889(16) 0.0962(17) 0.0561(12) 0.0016(11) 0.0428(12) -0.0191(13)
N1 0.043(3) 0.039(3) 0.037(3) 0.003(2) 0.020(2) -0.002(2)
N2 0.044(3) 0.045(3) 0.040(3) 0.007(2) 0.024(3) 0.010(3)
O1 0.061(3) 0.047(3) 0.052(3) -0.001(2) 0.016(2) 0.018(2)
O2 0.061(3) 0.047(3) 0.054(3) 0.006(2) 0.020(2) -0.022(2)
O3 0.059(4) 0.096(5) 0.121(5) -0.008(4) 0.056(4) -0.006(3)
O4 0.065(3) 0.054(3) 0.068(3) -0.012(3) 0.043(3) -0.019(3)
O5 0.077(4) 0.052(3) 0.072(4) 0.022(3) 0.042(3) 0.021(3)
O6 0.051(4) 0.104(5) 0.089(5) -0.008(4) -0.014(3) -0.014(4)
C1 0.037(3) 0.047(4) 0.034(3) 0.000(3) 0.016(3) -0.003(3)
C2 0.045(4) 0.036(3) 0.035(3) -0.001(3) 0.015(3) 0.002(3)
C3 0.044(4) 0.032(3) 0.036(3) 0.001(3) 0.018(3) 0.000(3)
C4 0.040(4) 0.046(4) 0.039(3) -0.007(3) 0.018(3) -0.006(3)
C5 0.058(4) 0.052(4) 0.047(4) 0.005(3) 0.035(4) -0.003(3)
C6 0.053(5) 0.051(5) 0.080(6) -0.009(4) 0.027(4) -0.004(4)
C7 0.041(4) 0.047(4) 0.038(3) 0.000(3) 0.020(3) -0.003(3)
C8 0.042(4) 0.047(4) 0.040(4) 0.001(3) 0.018(3) 0.001(3)
C9 0.043(4) 0.094(6) 0.043(4) 0.009(4) 0.012(3) 0.001(4)
C10 0.045(5) 0.122(8) 0.077(6) 0.031(6) 0.011(5) 0.008(5)
C11 0.054(5) 0.108(8) 0.091(7) 0.016(6) 0.032(5) 0.025(5)
C12 0.064(5) 0.101(7) 0.061(5) 0.000(5) 0.038(5) 0.020(5)
C13 0.054(4) 0.060(4) 0.043(4) -0.003(3) 0.027(3) 0.007(4)
C14 0.044(4) 0.039(3) 0.035(3) -0.009(3) 0.021(3) -0.007(3)
C15 0.046(4) 0.069(5) 0.057(4) 0.011(4) 0.031(4) 0.011(4)
C16 0.078(6) 0.078(6) 0.046(4) 0.008(4) 0.036(4) 0.001(5)
C17 0.067(5) 0.052(4) 0.034(4) 0.002(3) 0.010(4) -0.016(4)
C18 0.037(4) 0.085(6) 0.057(5) 0.010(4) 0.008(4) -0.008(4)
C19 0.041(4) 0.081(5) 0.037(4) 0.003(4) 0.014(3) -0.007(4)
C20 0.095(7) 0.093(7) 0.038(4) 0.015(4) 0.007(4) -0.027(6)
C21 0.039(4) 0.047(4) 0.047(4) 0.000(3) 0.028(3) -0.001(3)
C22 0.032(3) 0.044(4) 0.042(4) -0.002(3) 0.025(3) 0.004(3)
C23 0.041(4) 0.043(4) 0.042(4) -0.003(3) 0.021(3) 0.000(3)
C24 0.035(3) 0.048(4) 0.041(4) -0.005(3) 0.014(3) 0.005(3)
C25 0.052(4) 0.058(4) 0.038(4) 0.003(3) 0.024(3) 0.010(4)
C26 0.041(4) 0.060(5) 0.075(6) -0.011(4) 0.014(4) 0.001(4)
C27 0.045(4) 0.049(4) 0.044(4) -0.001(3) 0.027(3) 0.002(3)
C28 0.030(3) 0.047(4) 0.041(3) 0.002(3) 0.017(3) 0.007(3)
C29 0.035(4) 0.090(6) 0.049(4) 0.002(4) 0.024(3) 0.000(4)
C30 0.037(4) 0.080(6) 0.076(6) 0.001(5) 0.020(4) -0.002(4)
C31 0.036(4) 0.074(6) 0.072(6) -0.005(5) 0.006(4) -0.010(4)
C32 0.061(5) 0.068(5) 0.049(4) -0.001(4) 0.005(4) -0.002(4)
C33 0.059(5) 0.045(4) 0.043(4) 0.003(3) 0.023(4) 0.000(3)
C34 0.047(4) 0.045(4) 0.047(4) -0.002(3) 0.029(3) 0.003(3)
C35 0.053(4) 0.067(5) 0.049(4) 0.002(4) 0.023(4) -0.010(4)
C36 0.061(5) 0.066(5) 0.052(4) 0.008(4) 0.028(4) -0.004(4)
C37 0.067(5) 0.052(4) 0.074(5) 0.001(4) 0.049(5) 0.001(4)
C38 0.044(4) 0.075(6) 0.088(6) 0.003(5) 0.037(5) -0.002(4)
C39 0.038(4) 0.074(5) 0.059(5) -0.001(4) 0.019(4) -0.002(4)
C40 0.096(7) 0.080(6) 0.106(7) 0.013(6) 0.078(6) -0.003(5)

loop_
_atom_type_symbol
_atom_type_description
_atom_type_scat_dispersion_real
_atom_type_scat_dispersion_imag
_atom_type_scat_source
C C 0.0033 0.0016 'International Tables Vol C Tables 4.2.6.8 and 6.1.1.4'
H H 0.0000 0.0000 'International Tables Vol C Tables 4.2.6.8 and 6.1.1.4'
N N 0.0061 0.0033 'International Tables Vol C Tables 4.2.6.8 and 6.1.1.4'
O O 0.0106 0.0060 'International Tables Vol C Tables 4.2.6.8 and 6.1.1.4'
S S 0.1246 0.1234 'International Tables Vol C Tables 4.2.6.8 and 6.1.1.4'
Cl Cl 0.1484 0.1585 'International Tables Vol C Tables 4.2.6.8 and 6.1.1.4'

loop_
_geom_angle_atom_site_label_1
_geom_angle_atom_site_label_2
_geom_angle_atom_site_label_3
_geom_angle
O2 S1 O1 118.6(3)
O2 S1 N1 105.9(3)
O1 S1 N1 106.0(3)
O2 S1 C14 106.9(3)
O1 S1 C14 109.2(3)
N1 S1 C14 110.0(3)
O5 S2 O4 118.8(3)
O5 S2 N2 106.7(3)
O4 S2 N2 106.0(3)
O5 S2 C34 107.2(3)
O4 S2 C34 108.7(3)
N2 S2 C34 109.3(3)
C5 N1 C1 113.6(5)
C5 N1 S1 118.3(4)
C1 N1 S1 118.1(4)
C25 N2 C21 113.7(5)
C25 N2 S2 117.6(4)
C21 N2 S2 119.0(4)
N1 C1 C2 112.4(5)
N1 C1 H1A 109.1
C2 C1 H1A 109.1
N1 C1 H1B 109.1
C2 C1 H1B 109.1
H1A C1 H1B 107.9
C7 C2 C3 120.5(6)
C7 C2 C1 123.4(6)
C3 C2 C1 116.1(6)
C4 C3 C2 122.8(6)
C4 C3 H3 118.6
C2 C3 H3 118.6
C3 C4 C6 119.6(6)
C3 C4 C5 121.9(6)
C6 C4 C5 118.5(6)
N1 C5 C4 111.5(5)
N1 C5 H5A 109.3
C4 C5 H5A 109.3
N1 C5 H5B 109.3
C4 C5 H5B 109.3
H5A C5 H5B 108.0
O3 C6 C4 123.9(8)
O3 C6 H6 118.1
C4 C6 H6 118.1
C2 C7 C8 126.9(6)
C2 C7 H7 116.5
C8 C7 H7 116.5
C9 C8 C13 116.1(6)
C9 C8 C7 123.6(6)
C13 C8 C7 120.2(6)
C8 C9 C10 123.0(8)
C8 C9 H9 118.5
C10 C9 H9 118.5
C11 C10 C9 118.4(8)
C11 C10 H10 120.8
C9 C10 H10 120.8
C12 C11 C10 120.8(8)
C12 C11 H11 119.6
C10 C11 H11 119.6
C11 C12 C13 120.1(8)
C11 C12 H12 120.0
C13 C12 H12 120.0
C12 C13 C8 121.7(7)
C12 C13 Cl1 118.8(6)
C8 C13 Cl1 119.5(5)
C19 C14 C15 119.9(6)
C19 C14 S1 120.6(5)
C15 C14 S1 119.5(5)
C16 C15 C14 118.8(7)
C16 C15 H15 120.6
C14 C15 H15 120.6
C15 C16 C17 122.9(7)
C15 C16 H16 118.6
C17 C16 H16 118.6
C18 C17 C16 115.8(7)
C18 C17 C20 123.0(8)
C16 C17 C20 121.1(8)
C17 C18 C19 122.8(7)
C17 C18 H18 118.6
C19 C18 H18 118.6
C14 C19 C18 119.8(7)
C14 C19 H19 120.1
C18 C19 H19 120.1
C17 C20 H20A 109.5
C17 C20 H20B 109.5
H20A C20 H20B 109.5
C17 C20 H20C 109.5
H20A C20 H20C 109.5
H20B C20 H20C 109.5
N2 C21 C22 112.3(5)
N2 C21 H21A 109.2
C22 C21 H21A 109.2
N2 C21 H21B 109.2
C22 C21 H21B 109.2
H21A C21 H21B 107.9
C27 C22 C23 119.8(6)
C27 C22 C21 124.2(6)
C23 C22 C21 116.0(6)
C24 C23 C22 123.5(6)
C24 C23 H23 118.3
C22 C23 H23 118.3
C23 C24 C26 119.3(7)
C23 C24 C25 121.6(6)
C26 C24 C25 119.1(6)
N2 C25 C24 111.5(5)
N2 C25 H25A 109.3
C24 C25 H25A 109.3
N2 C25 H25B 109.3
C24 C25 H25B 109.3
H25A C25 H25B 108.0
O6 C26 C24 124.2(8)
O6 C26 H26 117.9
C24 C26 H26 117.9
C22 C27 C28 128.0(6)
C22 C27 H27 116.0
C28 C27 H27 116.0
C29 C28 C33 116.4(6)
C29 C28 C27 123.4(6)
C33 C28 C27 120.1(6)
C30 C29 C28 122.0(7)
C30 C29 H29 119.0
C28 C29 H29 119.0
C31 C30 C29 119.6(8)
C31 C30 H30 120.2
C29 C30 H30 120.2
C32 C31 C30 120.5(7)
C32 C31 H31 119.7
C30 C31 H31 119.7
C31 C32 C33 120.5(8)
C31 C32 H32 119.8
C33 C32 H32 119.8
C32 C33 C28 121.0(7)
C32 C33 Cl2 118.7(6)
C28 C33 Cl2 120.3(6)
C35 C34 C39 119.6(7)
C35 C34 S2 119.5(5)
C39 C34 S2 120.9(6)
C34 C35 C36 120.7(7)
C34 C35 H35 119.6
C36 C35 H35 119.6
C37 C36 C35 120.5(8)
C37 C36 H36 119.8
C35 C36 H36 119.8
C38 C37 C36 118.1(7)
C38 C37 C40 121.4(8)
C36 C37 C40 120.5(8)
C37 C38 C39 123.2(7)
C37 C38 H38 118.4
C39 C38 H38 118.4
C34 C39 C38 117.9(7)
C34 C39 H39 121.0
C38 C39 H39 121.0
C37 C40 H40A 109.5
C37 C40 H40B 109.5
H40A C40 H40B 109.5
C37 C40 H40C 109.5
H40A C40 H40C 109.5
H40B C40 H40C 109.5

loop_
_geom_bond_atom_site_label_1
_geom_bond_atom_site_label_2
_geom_bond_distance
S1 O2 1.423(5)
S1 O1 1.426(5)
S1 N1 1.636(5)
S1 C14 1.755(6)
S2 O5 1.426(5)
S2 O4 1.434(5)
S2 N2 1.635(5)
S2 C34 1.752(6)
Cl1 C13 1.729(7)
Cl2 C33 1.719(7)
N1 C5 1.462(8)
N1 C1 1.481(8)
N2 C25 1.462(9)
N2 C21 1.479(8)
O3 C6 1.215(9)
O6 C26 1.200(9)
C1 C2 1.503(9)
C1 H1A 0.9700
C1 H1B 0.9700
C2 C7 1.343(9)
C2 C3 1.442(9)
C3 C4 1.337(8)
C3 H3 0.9300
C4 C6 1.456(10)
C4 C5 1.496(9)
C5 H5A 0.9700
C5 H5B 0.9700
C6 H6 0.9300
C7 C8 1.464(9)
C7 H7 0.9300
C8 C9 1.372(10)
C8 C13 1.405(9)
C9 C10 1.389(12)
C9 H9 0.9300
C10 C11 1.370(13)
C10 H10 0.9300
C11 C12 1.362(12)
C11 H11 0.9300
C12 C13 1.369(11)
C12 H12 0.9300
C14 C19 1.363(9)
C14 C15 1.380(9)
C15 C16 1.377(10)
C15 H15 0.9300
C16 C17 1.385(11)
C16 H16 0.9300
C17 C18 1.373(10)
C17 C20 1.493(10)
C18 C19 1.374(10)
C18 H18 0.9300
C19 H19 0.9300
C20 H20A 0.9600
C20 H20B 0.9600
C20 H20C 0.9600
C21 C22 1.509(9)
C21 H21A 0.9700
C21 H21B 0.9700
C22 C27 1.349(9)
C22 C23 1.433(9)
C23 C24 1.330(9)
C23 H23 0.9300
C24 C26 1.463(10)
C24 C25 1.496(9)
C25 H25A 0.9700
C25 H25B 0.9700
C26 H26 0.9300
C27 C28 1.446(9)
C27 H27 0.9300
C28 C29 1.398(9)
C28 C33 1.404(9)
C29 C30 1.372(10)
C29 H29 0.9300
C30 C31 1.370(11)
C30 H30 0.9300
C31 C32 1.357(12)
C31 H31 0.9300
C32 C33 1.377(11)
C32 H32 0.9300
C34 C35 1.367(9)
C34 C39 1.387(9)
C35 C36 1.387(10)
C35 H35 0.9300
C36 C37 1.376(11)
C36 H36 0.9300
C37 C38 1.349(11)
C37 C40 1.512(10)
C38 C39 1.393(11)
C38 H38 0.9300
C39 H39 0.9300
C40 H40A 0.9600
C40 H40B 0.9600
C40 H40C 0.9600

loop_
_geom_hbond_atom_site_label_D
_geom_hbond_atom_site_label_H
_geom_hbond_atom_site_label_A
_geom_hbond_distance_DH
_geom_hbond_distance_HA
_geom_hbond_distance_DA
_geom_hbond_angle_DHA
_geom_hbond_site_symmetry_A
C18 H18 O6 0.93 2.47 3.227(10) 138.1 4_565

loop_
_geom_torsion_atom_site_label_1
_geom_torsion_atom_site_label_2
_geom_torsion_atom_site_label_3
_geom_torsion_atom_site_label_4
_geom_torsion
O2 S1 N1 C5 -46.8(5)
O1 S1 N1 C5 -173.7(4)
C14 S1 N1 C5 68.4(5)
O2 S1 N1 C1 169.7(4)
O1 S1 N1 C1 42.8(5)
C14 S1 N1 C1 -75.1(5)
O5 S2 N2 C25 48.2(5)
O4 S2 N2 C25 175.7(4)
C34 S2 N2 C25 -67.3(5)
O5 S2 N2 C21 -167.7(4)
O4 S2 N2 C21 -40.3(5)
C34 S2 N2 C21 76.7(5)
C5 N1 C1 C2 -53.2(7)
S1 N1 C1 C2 91.9(6)
N1 C1 C2 C7 -149.3(6)
N1 C1 C2 C3 29.3(7)
C7 C2 C3 C4 176.5(6)
C1 C2 C3 C4 -2.2(9)
C2 C3 C4 C6 178.3(6)
C2 C3 C4 C5 -2.4(10)
C1 N1 C5 C4 48.0(7)
S1 N1 C5 C4 -97.0(6)
C3 C4 C5 N1 -20.5(9)
C6 C4 C5 N1 158.8(6)
C3 C4 C6 O3 178.6(7)
C5 C4 C6 O3 -0.6(11)
C3 C2 C7 C8 177.5(6)
C1 C2 C7 C8 -3.9(10)
C2 C7 C8 C9 -45.6(11)
C2 C7 C8 C13 137.8(7)
C13 C8 C9 C10 -1.2(12)
C7 C8 C9 C10 -177.8(8)
C8 C9 C10 C11 0.6(15)
C9 C10 C11 C12 0.1(16)
C10 C11 C12 C13 -0.2(16)
C11 C12 C13 C8 -0.4(14)
C11 C12 C13 Cl1 -179.2(8)
C9 C8 C13 C12 1.1(11)
C7 C8 C13 C12 177.9(8)
C9 C8 C13 Cl1 179.8(6)
C7 C8 C13 Cl1 -3.4(9)
O2 S1 C14 C19 26.0(6)
O1 S1 C14 C19 155.5(6)
N1 S1 C14 C19 -88.6(6)
O2 S1 C14 C15 -152.4(6)
O1 S1 C14 C15 -22.9(6)
N1 S1 C14 C15 93.0(6)
C19 C14 C15 C16 -2.9(11)
S1 C14 C15 C16 175.5(6)
C14 C15 C16 C17 1.3(12)
C15 C16 C17 C18 1.3(12)
C15 C16 C17 C20 -175.9(8)
C16 C17 C18 C19 -2.4(12)
C20 C17 C18 C19 174.8(8)
C15 C14 C19 C18 1.8(11)
S1 C14 C19 C18 -176.5(6)
C17 C18 C19 C14 0.9(13)
C25 N2 C21 C22 52.7(7)
S2 N2 C21 C22 -92.6(6)
N2 C21 C22 C27 153.4(6)
N2 C21 C22 C23 -28.7(7)
C27 C22 C23 C24 -179.7(6)
C21 C22 C23 C24 2.3(9)
C22 C23 C24 C26 -178.3(6)
C22 C23 C24 C25 1.5(10)
C21 N2 C25 C24 -48.4(7)
S2 N2 C25 C24 97.4(6)
C23 C24 C25 N2 21.6(8)
C26 C24 C25 N2 -158.7(6)
C23 C24 C26 O6 176.5(8)
C25 C24 C26 O6 -3.2(12)
C23 C22 C27 C28 -177.2(6)
C21 C22 C27 C28 0.6(10)
C22 C27 C28 C29 41.2(10)
C22 C27 C28 C33 -141.9(7)
C33 C28 C29 C30 -0.8(11)
C27 C28 C29 C30 176.2(7)
C28 C29 C30 C31 0.1(13)
C29 C30 C31 C32 0.4(13)
C30 C31 C32 C33 -0.2(13)
C31 C32 C33 C28 -0.5(12)
C31 C32 C33 Cl2 179.4(7)
C29 C28 C33 C32 1.0(10)
C27 C28 C33 C32 -176.1(7)
C29 C28 C33 Cl2 -178.9(6)
C27 C28 C33 Cl2 4.0(9)
O5 S2 C34 C35 156.4(6)
O4 S2 C34 C35 26.8(7)
N2 S2 C34 C35 -88.4(6)
O5 S2 C34 C39 -24.1(7)
O4 S2 C34 C39 -153.6(6)
N2 S2 C34 C39 91.1(6)
C39 C34 C35 C36 1.2(12)
S2 C34 C35 C36 -179.3(6)
C34 C35 C36 C37 0.4(12)
C35 C36 C37 C38 -2.2(12)
C35 C36 C37 C40 178.1(8)
C36 C37 C38 C39 2.6(13)
C40 C37 C38 C39 -177.7(8)
C35 C34 C39 C38 -0.9(11)
S2 C34 C39 C38 179.6(6)
C37 C38 C39 C34 -1.1(13)
